data_1545524
loop_
_publ_author_name
'Nayak, Maloy'
'Kang, Young Kee'
'Kim, Ikyon'

_publ_section_title
;
 Altering the Cyclization Modes: Temperature-Dependent Intramolecular
 7-Endo-Dig vs 6-Endo-Dig Electrophilic Ring Closures.
;
_journal_issue 6
_journal_name_full 'Organic letters'
_journal_page_first 1474
_journal_page_last 1477
_journal_paper_doi 10.1021/acs.orglett.7b00472
_journal_volume 19
_journal_year 2017
_chemical_formula_moiety 'C21 H17 N O'
_chemical_formula_sum 'C21 H17 N O'
_chemical_formula_weight 299.36
_space_group_crystal_system monoclinic
_space_group_IT_number 14
_space_group_name_Hall '-P 2yn'
_space_group_name_H-M_alt 'P 1 21/n 1'
_symmetry_space_group_name_Hall '-P 2yn'
_symmetry_space_group_name_H-M 'P 1 21/n 1'
_atom_sites_solution_hydrogens geom
_atom_sites_solution_primary dual
_audit_creation_date 2016-10-17
_audit_creation_method
;
Olex2 1.2
(compiled 2016.09.09 svn.r3337 for OlexSys, GUI svn.r5227)
;
_cell_angle_alpha 90
_cell_angle_beta 104.8150(10)
_cell_angle_gamma 90
_cell_formula_units_Z 4
_cell_length_a 11.6918(4)
_cell_length_b 9.6408(3)
_cell_length_c 14.6263(5)
_cell_measurement_reflns_used 9919
_cell_measurement_temperature 307.1
_cell_measurement_theta_max 25.67
_cell_measurement_theta_min 2.58
_cell_volume 1593.84(9)
_computing_cell_refinement 'SAINT v8.34A (Bruker, 2013)'
_computing_data_reduction 'SAINT v8.34A (Bruker, 2013)'
_computing_molecular_graphics 'Olex2 (Dolomanov et al., 2009)'
_computing_publication_material 'Olex2 (Dolomanov et al., 2009)'
_computing_structure_refinement 'XL (Sheldrick, 2008)'
_computing_structure_solution 'XT (Sheldrick, 2015)'
_diffrn_ambient_temperature 307.1
_diffrn_measured_fraction_theta_full 1.000
_diffrn_measured_fraction_theta_max 0.999
_diffrn_measurement_device_type 'Bruker APEX-II CCD'
_diffrn_measurement_method '\f and \w scans'
_diffrn_radiation_type MoK\a
_diffrn_radiation_wavelength 0.71073
_diffrn_reflns_av_R_equivalents 0.0499
_diffrn_reflns_av_unetI/netI 0.0205
_diffrn_reflns_Laue_measured_fraction_full 1.000
_diffrn_reflns_Laue_measured_fraction_max 0.999
_diffrn_reflns_limit_h_max 14
_diffrn_reflns_limit_h_min -14
_diffrn_reflns_limit_k_max 11
_diffrn_reflns_limit_k_min -11
_diffrn_reflns_limit_l_max 18
_diffrn_reflns_limit_l_min -18
_diffrn_reflns_number 38162
_diffrn_reflns_point_group_measured_fraction_full 1.000
_diffrn_reflns_point_group_measured_fraction_max 0.999
_diffrn_reflns_theta_full 25.242
_diffrn_reflns_theta_max 26.063
_diffrn_reflns_theta_min 2.557
_diffrn_standards_number 0
_exptl_absorpt_coefficient_mu 0.076
_exptl_absorpt_correction_T_max 0.7453
_exptl_absorpt_correction_T_min 0.6942
_exptl_absorpt_correction_type multi-scan
_exptl_absorpt_process_details
;
SADABS-2014/5 (Bruker,2014/5) was used for absorption correction.
wR2(int) was 0.0579 before and 0.0540 after correction.
The Ratio of minimum to maximum transmission is 0.9314.
The \l/2 correction factor is 0.00150.
;
_exptl_crystal_colour 'clear whiteish white'
_exptl_crystal_colour_lustre clear
_exptl_crystal_colour_modifier whiteish
_exptl_crystal_colour_primary white
_exptl_crystal_density_diffrn 1.248
_exptl_crystal_description block
_exptl_crystal_F_000 632
_exptl_crystal_size_max 0.15
_exptl_crystal_size_mid 0.09
_exptl_crystal_size_min 0.05
_refine_diff_density_max 0.183
_refine_diff_density_min -0.261
_refine_diff_density_rms 0.040
_refine_ls_extinction_method none
_refine_ls_goodness_of_fit_ref 1.035
_refine_ls_hydrogen_treatment constr
_refine_ls_matrix_type full
_refine_ls_number_parameters 209
_refine_ls_number_reflns 3147
_refine_ls_number_restraints 0
_refine_ls_restrained_S_all 1.035
_refine_ls_R_factor_all 0.0575
_refine_ls_R_factor_gt 0.0426
_refine_ls_shift/su_max 0.000
_refine_ls_shift/su_mean 0.000
_refine_ls_structure_factor_coef Fsqd
_refine_ls_weighting_details 'w=1/[\s^2^(Fo^2^)+(0.0584P)^2^+0.4153P] where P=(Fo^2^+2Fc^2^)/3'
_refine_ls_weighting_scheme calc
_refine_ls_wR_factor_gt 0.1082
_refine_ls_wR_factor_ref 0.1184
_reflns_Friedel_coverage 0.000
_reflns_number_gt 2490
_reflns_number_total 3147
_reflns_threshold_expression 'I > 2\s(I)'
_cod_data_source_file ol7b00472_si_002.cif
_cod_data_source_block mo_moon513_092716_0m_a
_cod_depositor_comments 'Adding full bibliography for 1545524--1545525.cif.'
_cod_database_code 1545524
_shelx_space_group_comment
;
The symmetry employed for this shelxl refinement is uniquely defined
by the following loop, which should always be used as a source of
symmetry information in preference to the above space-group names.
They are only intended as comments.
;
_olex2_refinement_description
;
1. Fixed Uiso
 At 1.2 times of:
  All C(H) groups, All C(H,H) groups
 At 1.5 times of:
  All C(H,H,H) groups
2.a Secondary CH2 refined with riding coordinates:
 C1(H1A,H1B)
2.b Aromatic/amide H refined with riding coordinates:
 C3(H3), C4(H4), C5(H5), C6(H6), C8(H8), C13(H13), C14(H14), C16(H16),
 C17(H17), C18(H18), C19(H19), C22(H22)
2.c Idealised Me refined as rotating group:
 C21(H21A,H21B,H21C)
;
_shelx_shelxl_version_number 2014/7
_olex2_submission_special_instructions 'No special instructions were received'

loop_
_space_group_symop_operation_xyz
'x, y, z'
'-x+1/2, y+1/2, -z+1/2'
'-x, -y, -z'
'x-1/2, -y-1/2, z-1/2'

loop_
_atom_site_label
_atom_site_type_symbol
_atom_site_fract_x
_atom_site_fract_y
_atom_site_fract_z
_atom_site_U_iso_or_equiv
_atom_site_adp_type
_atom_site_occupancy
_atom_site_site_symmetry_order
_atom_site_calc_flag
_atom_site_refinement_flags_posn
O23 O 0.43990(15) 1.12479(16) 0.63743(14) 0.0962(5) Uani 1 1 d .
N11 N 0.55698(10) 0.85070(12) 0.61758(8) 0.0394(3) Uani 1 1 d .
C1 C 0.43474(12) 0.80759(16) 0.60936(11) 0.0450(4) Uani 1 1 d .
H1A H 0.4077 0.7510 0.5531 0.054 Uiso 1 1 calc R
H1B H 0.3846 0.8891 0.6022 0.054 Uiso 1 1 calc R
C2 C 0.42262(11) 0.72692(15) 0.69387(10) 0.0388(3) Uani 1 1 d .
C3 C 0.34698(13) 0.77183(17) 0.74676(12) 0.0482(4) Uani 1 1 d .
H3 H 0.3102 0.8577 0.7335 0.058 Uiso 1 1 calc R
C4 C 0.32501(15) 0.69203(18) 0.81875(13) 0.0551(4) Uani 1 1 d .
H4 H 0.2736 0.7235 0.8533 0.066 Uiso 1 1 calc R
C5 C 0.38013(15) 0.56510(18) 0.83882(12) 0.0528(4) Uani 1 1 d .
H5 H 0.3661 0.5107 0.8873 0.063 Uiso 1 1 calc R
C6 C 0.45609(13) 0.51865(16) 0.78711(12) 0.0474(4) Uani 1 1 d .
H6 H 0.4919 0.4324 0.8008 0.057 Uiso 1 1 calc R
C7 C 0.48019(12) 0.59860(14) 0.71467(10) 0.0380(3) Uani 1 1 d .
C8 C 0.56053(12) 0.54256(15) 0.66166(11) 0.0402(3) Uani 1 1 d .
H8 H 0.5626 0.4463 0.6585 0.048 Uiso 1 1 calc R
C9 C 0.63183(12) 0.60905(14) 0.61686(10) 0.0367(3) Uani 1 1 d .
C10 C 0.64498(12) 0.75961(14) 0.61377(10) 0.0375(3) Uani 1 1 d .
C12 C 0.71261(11) 0.52798(14) 0.57253(10) 0.0355(3) Uani 1 1 d .
C13 C 0.78381(13) 0.42194(16) 0.62095(11) 0.0437(4) Uani 1 1 d .
H13 H 0.7815 0.4002 0.6824 0.052 Uiso 1 1 calc R
C14 C 0.85813(13) 0.34841(16) 0.57845(11) 0.0461(4) Uani 1 1 d .
H14 H 0.9051 0.2781 0.6121 0.055 Uiso 1 1 calc R
C15 C 0.86404(12) 0.37742(15) 0.48671(11) 0.0415(3) Uani 1 1 d .
C16 C 0.79175(13) 0.48187(16) 0.43873(11) 0.0440(4) Uani 1 1 d .
H16 H 0.7926 0.5019 0.3767 0.053 Uiso 1 1 calc R
C17 C 0.71830(13) 0.55705(15) 0.48074(10) 0.0415(3) Uani 1 1 d .
H17 H 0.6721 0.6280 0.4472 0.050 Uiso 1 1 calc R
C18 C 0.74499(14) 0.83624(16) 0.61205(12) 0.0477(4) Uani 1 1 d .
H18 H 0.8177 0.8005 0.6088 0.057 Uiso 1 1 calc R
C19 C 0.71710(15) 0.97490(17) 0.61602(12) 0.0526(4) Uani 1 1 d .
H19 H 0.7681 1.0490 0.6164 0.063 Uiso 1 1 calc R
C20 C 0.60036(15) 0.98449(15) 0.61926(11) 0.0464(4) Uani 1 1 d .
C21 C 0.94638(15) 0.30043(19) 0.44035(14) 0.0601(5) Uani 1 1 d .
H21A H 0.9055 0.2779 0.3764 0.090 Uiso 1 1 calc GR
H21B H 0.9726 0.2166 0.4748 0.090 Uiso 1 1 calc GR
H21C H 1.0135 0.3578 0.4403 0.090 Uiso 1 1 calc GR
C22 C 0.5385(2) 1.11036(19) 0.62823(14) 0.0672(5) Uani 1 1 d .
H22 H 0.5804 1.1919 0.6267 0.081 Uiso 1 1 calc R

loop_
_atom_site_aniso_label
_atom_site_aniso_U_11
_atom_site_aniso_U_22
_atom_site_aniso_U_33
_atom_site_aniso_U_23
_atom_site_aniso_U_13
_atom_site_aniso_U_12
O23 0.0968(12) 0.0644(9) 0.1424(15) 0.0062(9) 0.0578(11) 0.0314(8)
N11 0.0408(6) 0.0327(6) 0.0471(7) 0.0025(5) 0.0154(5) 0.0038(5)
C1 0.0364(8) 0.0452(9) 0.0532(9) 0.0052(7) 0.0111(7) 0.0085(6)
C2 0.0307(7) 0.0376(8) 0.0487(8) -0.0043(6) 0.0111(6) -0.0009(6)
C3 0.0409(8) 0.0423(8) 0.0653(10) -0.0061(7) 0.0205(7) 0.0037(7)
C4 0.0504(9) 0.0552(10) 0.0695(11) -0.0128(8) 0.0333(8) -0.0050(8)
C5 0.0526(9) 0.0505(10) 0.0629(10) 0.0005(8) 0.0289(8) -0.0100(8)
C6 0.0444(8) 0.0380(8) 0.0639(10) 0.0032(7) 0.0213(7) -0.0027(6)
C7 0.0327(7) 0.0346(7) 0.0483(8) -0.0030(6) 0.0135(6) -0.0034(6)
C8 0.0407(8) 0.0293(7) 0.0532(9) -0.0018(6) 0.0165(7) 0.0020(6)
C9 0.0343(7) 0.0331(7) 0.0429(8) -0.0030(6) 0.0105(6) 0.0022(6)
C10 0.0372(7) 0.0336(7) 0.0436(8) -0.0021(6) 0.0140(6) 0.0022(6)
C12 0.0338(7) 0.0306(7) 0.0432(8) -0.0042(6) 0.0121(6) -0.0014(5)
C13 0.0463(8) 0.0422(8) 0.0435(8) 0.0017(6) 0.0131(7) 0.0073(7)
C14 0.0428(8) 0.0384(8) 0.0556(9) 0.0006(7) 0.0098(7) 0.0109(6)
C15 0.0358(7) 0.0363(8) 0.0541(9) -0.0135(6) 0.0147(6) -0.0037(6)
C16 0.0481(8) 0.0448(8) 0.0421(8) -0.0042(6) 0.0174(7) -0.0016(7)
C17 0.0433(8) 0.0359(8) 0.0461(8) 0.0024(6) 0.0126(6) 0.0041(6)
C18 0.0426(8) 0.0401(8) 0.0648(10) -0.0052(7) 0.0219(7) -0.0029(6)
C19 0.0583(10) 0.0381(8) 0.0660(11) -0.0044(7) 0.0240(8) -0.0107(7)
C20 0.0606(10) 0.0307(8) 0.0516(9) 0.0029(6) 0.0212(7) 0.0018(7)
C21 0.0521(10) 0.0574(10) 0.0752(12) -0.0228(9) 0.0247(9) 0.0037(8)
C22 0.0898(14) 0.0400(9) 0.0809(13) 0.0057(9) 0.0382(11) 0.0122(9)

loop_
_atom_type_symbol
_atom_type_description
_atom_type_scat_dispersion_real
_atom_type_scat_dispersion_imag
_atom_type_scat_source
C C 0.0033 0.0016 'International Tables Vol C Tables 4.2.6.8 and 6.1.1.4'
H H 0.0000 0.0000 'International Tables Vol C Tables 4.2.6.8 and 6.1.1.4'
N N 0.0061 0.0033 'International Tables Vol C Tables 4.2.6.8 and 6.1.1.4'
O O 0.0106 0.0060 'International Tables Vol C Tables 4.2.6.8 and 6.1.1.4'

loop_
_geom_angle_atom_site_label_1
_geom_angle_atom_site_label_2
_geom_angle_atom_site_label_3
_geom_angle
C10 N11 C1 122.99(12)
C10 N11 C20 108.90(12)
C20 N11 C1 127.73(12)
N11 C1 H1A 109.2
N11 C1 H1B 109.2
N11 C1 C2 112.10(12)
H1A C1 H1B 107.9
C2 C1 H1A 109.2
C2 C1 H1B 109.2
C3 C2 C1 120.50(13)
C3 C2 C7 119.58(14)
C7 C2 C1 119.68(12)
C2 C3 H3 119.3
C4 C3 C2 121.46(15)
C4 C3 H3 119.3
C3 C4 H4 120.4
C5 C4 C3 119.27(14)
C5 C4 H4 120.4
C4 C5 H5 119.9
C4 C5 C6 120.16(15)
C6 C5 H5 119.9
C5 C6 H6 119.3
C5 C6 C7 121.32(15)
C7 C6 H6 119.3
C2 C7 C8 123.15(13)
C6 C7 C2 118.19(13)
C6 C7 C8 118.62(13)
C7 C8 H8 115.0
C9 C8 C7 129.94(13)
C9 C8 H8 115.0
C8 C9 C10 124.80(12)
C8 C9 C12 120.01(12)
C10 C9 C12 115.00(12)
N11 C10 C9 123.47(12)
N11 C10 C18 107.79(13)
C18 C10 C9 128.65(13)
C13 C12 C9 121.66(13)
C17 C12 C9 120.34(13)
C17 C12 C13 118.00(13)
C12 C13 H13 119.7
C14 C13 C12 120.62(14)
C14 C13 H13 119.7
C13 C14 H14 119.3
C13 C14 C15 121.46(14)
C15 C14 H14 119.3
C14 C15 C21 122.04(15)
C16 C15 C14 117.46(13)
C16 C15 C21 120.50(15)
C15 C16 H16 119.2
C17 C16 C15 121.62(14)
C17 C16 H16 119.2
C12 C17 H17 119.6
C16 C17 C12 120.82(14)
C16 C17 H17 119.6
C10 C18 H18 126.1
C19 C18 C10 107.77(14)
C19 C18 H18 126.1
C18 C19 H19 125.9
C18 C19 C20 108.21(14)
C20 C19 H19 125.9
N11 C20 C22 126.76(15)
C19 C20 N11 107.33(13)
C19 C20 C22 125.82(16)
C15 C21 H21A 109.5
C15 C21 H21B 109.5
C15 C21 H21C 109.5
H21A C21 H21B 109.5
H21A C21 H21C 109.5
H21B C21 H21C 109.5
O23 C22 C20 128.89(19)
O23 C22 H22 115.6
C20 C22 H22 115.6

loop_
_geom_bond_atom_site_label_1
_geom_bond_atom_site_label_2
_geom_bond_distance
O23 C22 1.202(2)
N11 C1 1.4635(18)
N11 C10 1.3646(17)
N11 C20 1.3840(19)
C1 H1A 0.9700
C1 H1B 0.9700
C1 C2 1.497(2)
C2 C3 1.385(2)
C2 C7 1.404(2)
C3 H3 0.9300
C3 C4 1.380(2)
C4 H4 0.9300
C4 C5 1.379(2)
C5 H5 0.9300
C5 C6 1.380(2)
C6 H6 0.9300
C6 C7 1.396(2)
C7 C8 1.4656(19)
C8 H8 0.9300
C8 C9 1.3471(19)
C9 C10 1.461(2)
C9 C12 1.4955(18)
C10 C18 1.389(2)
C12 C13 1.392(2)
C12 C17 1.390(2)
C13 H13 0.9300
C13 C14 1.386(2)
C14 H14 0.9300
C14 C15 1.389(2)
C15 C16 1.385(2)
C15 C21 1.507(2)
C16 H16 0.9300
C16 C17 1.382(2)
C17 H17 0.9300
C18 H18 0.9300
C18 C19 1.381(2)
C19 H19 0.9300
C19 C20 1.381(2)
C20 C22 1.436(2)
C21 H21A 0.9600
C21 H21B 0.9600
C21 H21C 0.9600
C22 H22 0.9300

loop_
_geom_torsion_atom_site_label_1
_geom_torsion_atom_site_label_2
_geom_torsion_atom_site_label_3
_geom_torsion_atom_site_label_4
_geom_torsion
N11 C1 C2 C3 122.09(15)
N11 C1 C2 C7 -63.60(17)
N11 C10 C18 C19 0.73(18)
N11 C20 C22 O23 1.4(3)
C1 N11 C10 C9 -10.5(2)
C1 N11 C10 C18 172.76(13)
C1 N11 C20 C19 -172.70(14)
C1 N11 C20 C22 10.6(3)
C1 C2 C3 C4 173.15(15)
C1 C2 C7 C6 -172.63(14)
C1 C2 C7 C8 4.9(2)
C2 C3 C4 C5 0.4(3)
C2 C7 C8 C9 30.4(2)
C3 C2 C7 C6 1.7(2)
C3 C2 C7 C8 179.30(13)
C3 C4 C5 C6 -0.2(3)
C4 C5 C6 C7 0.8(2)
C5 C6 C7 C2 -1.6(2)
C5 C6 C7 C8 -179.25(14)
C6 C7 C8 C9 -152.06(16)
C7 C2 C3 C4 -1.2(2)
C7 C8 C9 C10 1.2(3)
C7 C8 C9 C12 175.89(14)
C8 C9 C10 N11 -29.7(2)
C8 C9 C10 C18 146.40(16)
C8 C9 C12 C13 -47.7(2)
C8 C9 C12 C17 132.18(15)
C9 C10 C18 C19 -175.84(15)
C9 C12 C13 C14 -179.88(13)
C9 C12 C17 C16 -179.34(13)
C10 N11 C1 C2 69.35(17)
C10 N11 C20 C19 0.25(17)
C10 N11 C20 C22 -176.47(16)
C10 C9 C12 C13 127.47(15)
C10 C9 C12 C17 -52.62(18)
C10 C18 C19 C20 -0.6(2)
C12 C9 C10 N11 155.38(13)
C12 C9 C10 C18 -28.5(2)
C12 C13 C14 C15 -0.1(2)
C13 C12 C17 C16 0.6(2)
C13 C14 C15 C16 -0.7(2)
C13 C14 C15 C21 178.65(14)
C14 C15 C16 C17 1.5(2)
C15 C16 C17 C12 -1.5(2)
C17 C12 C13 C14 0.2(2)
C18 C19 C20 N11 0.20(19)
C18 C19 C20 C22 176.96(17)
C19 C20 C22 O23 -174.8(2)
C20 N11 C1 C2 -118.60(16)
C20 N11 C10 C9 176.18(13)
C20 N11 C10 C18 -0.61(16)
C21 C15 C16 C17 -177.87(14)
